data_2312593
loop_
_publ_author_name
'Guimaraes, Samuel P.'
'Dos Santos, Leonardo H. R.'
'Rodrigues, Bernardo L.'

_publ_section_title
;
 Coordination structure and intermolecular interactions in copper(II)
 acetate complexes with 1,10-phenanthroline and 2,2'-bipyridine.
;
_journal_coeditor_code ZO3050
_journal_issue 9
_journal_name_full 'Acta crystallographica. Section C, Structural chemistry'
_journal_paper_doi 10.1107/S2053229624007617
_journal_volume 80
_journal_year 2024
_chemical_formula_iupac '[Cu (C2 H3 O2) (C10 H8 N2)2] (C2 H3 O2), C2 H4 O2, 3H2 O1'
_chemical_formula_moiety 'C22 H19 Cu N4 O2 +, C2 H3 O2 -, C2 H4 O2, 3H2 O1'
_chemical_formula_sum 'C26 H32 Cu N4 O9'
_chemical_formula_weight 608.09
_chemical_name_systematic
;
(Acetato-\k<i>O</i>)bis(2,2'-bipyridine-\k^2^<i>N</i>,<i>N</i>')copper(II)
acetate--acetic acid--water (1/1/3)
;
_space_group_crystal_system triclinic
_space_group_IT_number 2
_space_group_name_Hall '-P 1'
_space_group_name_H-M_alt 'P -1'
_atom_sites_solution_hydrogens mixed
_audit_creation_method SHELXL-2018/3
_cell_angle_alpha 86.5370(10)
_cell_angle_beta 69.8200(10)
_cell_angle_gamma 83.2610(10)
_cell_formula_units_Z 2
_cell_length_a 11.0826(18)
_cell_length_b 11.1840(19)
_cell_length_c 12.1880(18)
_cell_measurement_reflns_used 25526
_cell_measurement_temperature 150(2)
_cell_measurement_theta_max 30.9850
_cell_measurement_theta_min 2.5220
_cell_volume 1407.8(4)
_computing_cell_refinement
;
CrysAlis PRO (Rigaku OD, 2022)
;
_computing_data_collection
;
CrysAlis PRO (Rigaku OD, 2022)
;
_computing_data_reduction
;
CrysAlis PRO (Rigaku OD, 2022)
;
_computing_molecular_graphics
;
ORTEP-3 for Windows (Farrugia, 2012)
;
_computing_publication_material
;
SHELXL2018 (Sheldrick, 2015)
;
_computing_structure_refinement
;
SHELXL2018 (Sheldrick, 2015)
;
_computing_structure_solution
;
SIR92 (Altomare <i>et al.</i>, 1994)
;
_diffrn_ambient_temperature 293(2)
_diffrn_detector_area_resol_mean 10.0000
_diffrn_measured_fraction_theta_full 0.999
_diffrn_measured_fraction_theta_max 0.854
_diffrn_measurement_device_type 'Rigaku XtaLAB Synergy Dualflex diffractometer with a HyPix detector'
_diffrn_measurement_method '\w scans'
_diffrn_radiation_type MoK\a
_diffrn_radiation_wavelength 0.71073
_diffrn_reflns_av_R_equivalents 0.0290
_diffrn_reflns_av_unetI/netI 0.0244
_diffrn_reflns_limit_h_max 15
_diffrn_reflns_limit_h_min -14
_diffrn_reflns_limit_k_max 15
_diffrn_reflns_limit_k_min -16
_diffrn_reflns_limit_l_max 17
_diffrn_reflns_limit_l_min -17
_diffrn_reflns_number 36611
_diffrn_reflns_theta_full 25.242
_diffrn_reflns_theta_max 30.688
_diffrn_reflns_theta_min 2.529
_diffrn_source 'micro-focus sealed X-ray tube'
_exptl_absorpt_coefficient_mu 0.834
_exptl_absorpt_correction_T_max 1.00000
_exptl_absorpt_correction_T_min 0.99486
_exptl_absorpt_correction_type multi-scan
_exptl_absorpt_process_details
;
(CrysAlis PRO; Rigaku OD, 2022)
;
_exptl_crystal_colour Blue
_exptl_crystal_density_diffrn 1.435
_exptl_crystal_description Prism
_exptl_crystal_F_000 634
_exptl_crystal_size_max 0.128
_exptl_crystal_size_mid 0.074
_exptl_crystal_size_min 0.061
_refine_diff_density_max 0.419
_refine_diff_density_min -0.371
_refine_ls_extinction_method none
_refine_ls_goodness_of_fit_ref 1.053
_refine_ls_hydrogen_treatment constr
_refine_ls_matrix_type full
_refine_ls_number_parameters 364
_refine_ls_number_reflns 7452
_refine_ls_number_restraints 4
_refine_ls_restrained_S_all 1.053
_refine_ls_R_factor_all 0.0363
_refine_ls_R_factor_gt 0.0296
_refine_ls_shift/su_max 0.078
_refine_ls_shift/su_mean 0.001
_refine_ls_structure_factor_coef Fsqd
_refine_ls_weighting_details 'w=1/[\s^2^(Fo^2^)+(0.0432P)^2^+0.4639P] where P=(Fo^2^+2Fc^2^)/3'
_refine_ls_weighting_scheme calc
_refine_ls_wR_factor_gt 0.0790
_refine_ls_wR_factor_ref 0.0815
_reflns_number_gt 6436
_reflns_number_total 7452
_reflns_threshold_expression 'I > 2\s(I)'
_cod_data_source_file zo3050sup1.cif
_cod_data_source_block III
_cod_database_code 2312593
_shelx_space_group_comment
;
The symmetry employed for this shelxl refinement is uniquely defined
by the following loop, which should always be used as a source of
symmetry information in preference to the above space-group names.
They are only intended as comments.
;

loop_
_space_group_symop_operation_xyz
'x, y, z'
'-x, -y, -z'

loop_
_atom_site_type_symbol
_atom_site_label
_atom_site_fract_x
_atom_site_fract_y
_atom_site_fract_z
_atom_site_U_iso_or_equiv
_atom_site_adp_type
_atom_site_calc_flag
_atom_site_occupancy
_atom_site_disorder_assembly
_atom_site_disorder_group
Cu Cu1 0.27208(2) 0.50390(2) 0.20980(2) 0.01722(6) Uani d 1 . .
C C2 0.20686(16) 0.19209(14) 0.42857(15) 0.0319(3) Uani d 1 . .
H H2 0.219242 0.109182 0.418838 0.038 Uiso calc 1 . .
C C20 0.27380(14) 0.67774(13) 0.01845(12) 0.0220(3) Uani d 1 . .
H H20 0.192645 0.654420 0.028961 0.026 Uiso calc 1 . .
O O2 0.20865(9) 0.40753(9) 0.11614(9) 0.0216(2) Uani d 1 . .
O O4 0.20081(11) 0.99389(11) 0.76859(11) 0.0363(3) Uani d 1 . .
N N3 0.46735(11) 0.49874(10) 0.20837(10) 0.0191(2) Uani d 1 . .
O O1 0.02070(10) 0.51918(10) 0.19082(9) 0.0282(2) Uani d 1 . .
C C17 0.51367(14) 0.74396(12) -0.01368(13) 0.0221(3) Uani d 1 . .
H H17 0.595780 0.764818 -0.024124 0.026 Uiso calc 1 . .
C C8 0.11046(16) 0.76062(16) 0.54841(16) 0.0344(4) Uani d 1 . .
H H8 0.081830 0.806154 0.615656 0.041 Uiso calc 1 . .
N N1 0.21842(11) 0.38984(10) 0.34423(10) 0.0187(2) Uani d 1 . .
N N2 0.19928(11) 0.62534(10) 0.34739(10) 0.0200(2) Uani d 1 . .
C C19 0.32137(15) 0.76594(13) -0.06415(13) 0.0252(3) Uani d 1 . .
H H19 0.272712 0.802220 -0.108145 0.030 Uiso calc 1 . .
O O3 0.01773(12) 0.95657(14) 0.74876(13) 0.0493(4) Uani d 1 . .
N N4 0.34123(11) 0.62436(10) 0.08437(10) 0.0178(2) Uani d 1 . .
C C1 0.23192(14) 0.26982(13) 0.33276(14) 0.0242(3) Uani d 1 . .
H H1 0.258859 0.238229 0.258286 0.029 Uiso calc 1 . .
C C6 0.16399(13) 0.57070(13) 0.45367(12) 0.0202(3) Uani d 1 . .
C C15 0.52739(12) 0.59088(12) 0.14451(11) 0.0173(2) Uani d 1 . .
C C18 0.44278(15) 0.79961(13) -0.08053(13) 0.0255(3) Uani d 1 . .
H H18 0.476656 0.858955 -0.135786 0.031 Uiso calc 1 . .
C C13 0.70201(14) 0.55011(14) 0.21823(14) 0.0267(3) Uani d 1 . .
H H13 0.780400 0.567623 0.222134 0.032 Uiso calc 1 . .
C C4 0.14524(15) 0.36336(15) 0.55193(13) 0.0289(3) Uani d 1 . .
H H4 0.113584 0.396516 0.625898 0.035 Uiso calc 1 . .
C C12 0.64192(15) 0.45412(15) 0.28189(14) 0.0286(3) Uani d 1 . .
H H12 0.679836 0.405328 0.328158 0.034 Uiso calc 1 . .
C C5 0.17558(13) 0.43706(13) 0.45203(12) 0.0198(3) Uani d 1 . .
C C11 0.52418(14) 0.43187(14) 0.27555(13) 0.0249(3) Uani d 1 . .
H H11 0.482997 0.368161 0.319549 0.030 Uiso calc 1 . .
C C21 0.08728(13) 0.43137(13) 0.13494(12) 0.0208(3) Uani d 1 . .
C C14 0.64414(14) 0.62022(13) 0.14831(13) 0.0224(3) Uani d 1 . .
H H14 0.682800 0.685421 0.104979 0.027 Uiso calc 1 . .
C C23 0.07964(15) 1.01243(14) 0.79120(13) 0.0260(3) Uani d 1 . .
C C7 0.11925(14) 0.63576(15) 0.55621(13) 0.0278(3) Uani d 1 . .
H H7 0.095642 0.596292 0.628728 0.033 Uiso calc 1 . .
C C16 0.45967(12) 0.65679(11) 0.06886(11) 0.0170(2) Uani d 1 . .
C C24 0.00919(19) 1.11281(17) 0.87447(18) 0.0421(4) Uani d 1 . .
H H24A 0.019512 1.188813 0.833044 0.063 Uiso calc 1 . .
H H24B 0.044333 1.111701 0.936373 0.063 Uiso calc 1 . .
H H24C -0.081002 1.101669 0.906858 0.063 Uiso calc 1 . .
C C10 0.18965(15) 0.74613(13) 0.34065(14) 0.0274(3) Uani d 1 . .
H H10 0.213843 0.784045 0.267379 0.033 Uiso calc 1 . .
C C9 0.14479(16) 0.81604(15) 0.43951(17) 0.0360(4) Uani d 1 . .
H H9 0.137909 0.899605 0.432432 0.043 Uiso calc 1 . .
C C22 0.02787(17) 0.34497(16) 0.08280(16) 0.0338(4) Uani d 1 . .
H H22A -0.063504 0.349434 0.124309 0.051 Uiso calc 1 . .
H H22B 0.066226 0.264444 0.088993 0.051 Uiso calc 1 . .
H H22C 0.043135 0.366143 0.001959 0.051 Uiso calc 1 . .
C C3 0.16311(17) 0.23957(16) 0.53906(15) 0.0356(4) Uani d 1 . .
H H3 0.145692 0.188654 0.604642 0.043 Uiso calc 1 . .
O O5 0.35995(12) 0.84096(11) 0.63105(10) 0.0344(3) Uani d 1 . .
O O6 0.36637(12) 0.95964(10) 0.47589(10) 0.0327(3) Uani d 1 . .
O O7 0.31574(12) 0.09111(11) 0.90556(12) 0.0373(3) Uani d 1 . .
O O8 0.57412(14) 0.06406(14) 0.77043(11) 0.0469(3) Uani d 1 . .
H H8B 0.636127 0.034513 0.792909 0.070 Uiso d 1 . .
H H8A 0.578784 0.040323 0.705070 0.070 Uiso d 1 . .
O O9 0.75565(13) 0.94767(14) 0.85495(13) 0.0477(3) Uani d 1 . .
H H9B 0.826163 0.978724 0.825294 0.072 Uiso d 1 . .
H H9A 0.737103 0.958906 0.928370 0.072 Uiso d 1 . .
C C25 0.40392(15) 0.86879(14) 0.51924(13) 0.0278(3) Uani d 1 . .
C C26 0.5051(2) 0.7765(2) 0.44747(17) 0.0507(5) Uani d 1 . .
H H26A 0.467064 0.728772 0.407821 0.076 Uiso calc 1 . .
H H26B 0.540202 0.725416 0.497661 0.076 Uiso calc 1 . .
H H26C 0.572964 0.816326 0.390973 0.076 Uiso calc 1 . .
H H7A 0.273421 0.103127 0.867949 0.050 Uiso d 1 . .
H H7B 0.393502 0.085423 0.858788 0.050 Uiso d 1 . .
H H5 0.302883 0.895436 0.668488 0.071 Uiso d 1 . .

loop_
_atom_site_aniso_label
_atom_site_aniso_U_11
_atom_site_aniso_U_22
_atom_site_aniso_U_33
_atom_site_aniso_U_12
_atom_site_aniso_U_13
_atom_site_aniso_U_23
Cu1 0.01914(9) 0.01857(9) 0.01475(9) -0.00464(6) -0.00622(6) 0.00140(6)
C2 0.0304(8) 0.0228(7) 0.0390(9) -0.0009(6) -0.0093(7) 0.0084(6)
C20 0.0192(6) 0.0265(7) 0.0213(7) -0.0007(5) -0.0088(5) 0.0008(5)
O2 0.0198(5) 0.0254(5) 0.0205(5) -0.0033(4) -0.0072(4) -0.0047(4)
O4 0.0284(6) 0.0469(7) 0.0334(6) 0.0029(5) -0.0098(5) -0.0173(5)
N3 0.0173(5) 0.0219(5) 0.0183(6) -0.0014(4) -0.0066(4) 0.0011(4)
O1 0.0219(5) 0.0361(6) 0.0259(5) 0.0004(4) -0.0071(4) -0.0072(4)
C17 0.0206(7) 0.0204(6) 0.0226(7) -0.0031(5) -0.0037(5) -0.0002(5)
C8 0.0251(8) 0.0422(9) 0.0352(9) -0.0038(7) -0.0057(7) -0.0220(7)
N1 0.0172(5) 0.0203(5) 0.0178(5) -0.0028(4) -0.0047(4) 0.0007(4)
N2 0.0174(5) 0.0211(5) 0.0209(6) -0.0041(4) -0.0048(4) -0.0032(4)
C19 0.0271(7) 0.0252(7) 0.0222(7) 0.0039(6) -0.0096(6) 0.0036(5)
O3 0.0317(7) 0.0640(9) 0.0511(8) -0.0033(6) -0.0071(6) -0.0373(7)
N4 0.0172(5) 0.0197(5) 0.0165(5) -0.0016(4) -0.0057(4) 0.0002(4)
C1 0.0221(7) 0.0205(6) 0.0274(7) -0.0024(5) -0.0050(6) 0.0001(5)
C6 0.0144(6) 0.0277(7) 0.0196(7) -0.0032(5) -0.0062(5) -0.0037(5)
C15 0.0160(6) 0.0198(6) 0.0147(6) 0.0004(5) -0.0036(5) -0.0035(5)
C18 0.0281(7) 0.0215(7) 0.0223(7) -0.0012(6) -0.0038(6) 0.0050(5)
C13 0.0193(7) 0.0361(8) 0.0280(8) -0.0023(6) -0.0115(6) -0.0050(6)
C4 0.0271(7) 0.0406(9) 0.0186(7) -0.0038(6) -0.0083(6) 0.0051(6)
C12 0.0251(7) 0.0352(8) 0.0298(8) 0.0015(6) -0.0166(6) 0.0013(6)
C5 0.0146(6) 0.0276(7) 0.0178(6) -0.0028(5) -0.0063(5) 0.0012(5)
C11 0.0228(7) 0.0274(7) 0.0252(7) -0.0022(6) -0.0101(6) 0.0045(6)
C21 0.0215(7) 0.0269(7) 0.0158(6) -0.0069(5) -0.0078(5) 0.0024(5)
C14 0.0202(7) 0.0254(7) 0.0218(7) -0.0041(5) -0.0062(5) -0.0030(5)
C23 0.0297(8) 0.0265(7) 0.0201(7) 0.0004(6) -0.0068(6) -0.0041(5)
C7 0.0211(7) 0.0415(9) 0.0219(7) -0.0040(6) -0.0071(6) -0.0088(6)
C16 0.0167(6) 0.0177(6) 0.0156(6) -0.0007(5) -0.0044(5) -0.0028(5)
C24 0.0392(10) 0.0395(9) 0.0461(11) 0.0062(8) -0.0125(8) -0.0231(8)
C10 0.0246(7) 0.0223(7) 0.0319(8) -0.0062(6) -0.0037(6) -0.0035(6)
C9 0.0313(8) 0.0259(7) 0.0476(10) -0.0071(6) -0.0059(7) -0.0146(7)
C22 0.0310(8) 0.0401(9) 0.0372(9) -0.0112(7) -0.0169(7) -0.0065(7)
C3 0.0361(9) 0.0385(9) 0.0305(9) -0.0052(7) -0.0117(7) 0.0170(7)
O5 0.0416(7) 0.0336(6) 0.0227(6) 0.0095(5) -0.0084(5) -0.0003(4)
O6 0.0350(6) 0.0327(6) 0.0290(6) 0.0043(5) -0.0121(5) 0.0034(5)
O7 0.0401(7) 0.0338(6) 0.0448(7) -0.0021(5) -0.0228(6) -0.0053(5)
O8 0.0434(7) 0.0672(9) 0.0290(7) -0.0044(7) -0.0130(6) 0.0093(6)
O9 0.0324(7) 0.0670(9) 0.0451(8) -0.0046(6) -0.0135(6) -0.0126(7)
C25 0.0269(7) 0.0322(8) 0.0240(7) 0.0037(6) -0.0104(6) -0.0018(6)
C26 0.0540(12) 0.0563(12) 0.0302(9) 0.0280(10) -0.0099(9) -0.0051(8)

loop_
_atom_type_symbol
_atom_type_description
_atom_type_scat_dispersion_real
_atom_type_scat_dispersion_imag
_atom_type_scat_source
C C 0.0033 0.0016 'International Tables Vol C Tables 4.2.6.8 and 6.1.1.4'
H H 0.0000 0.0000 'International Tables Vol C Tables 4.2.6.8 and 6.1.1.4'
N N 0.0061 0.0033 'International Tables Vol C Tables 4.2.6.8 and 6.1.1.4'
O O 0.0106 0.0060 'International Tables Vol C Tables 4.2.6.8 and 6.1.1.4'
Cu Cu 0.3201 1.2651 'International Tables Vol C Tables 4.2.6.8 and 6.1.1.4'

loop_
_geom_angle_atom_site_label_1
_geom_angle_atom_site_label_2
_geom_angle_atom_site_label_3
_geom_angle_site_symmetry_1
_geom_angle_site_symmetry_3
_geom_angle
_geom_angle_publ_flag
O2 Cu1 N1 . . 91.16(5) y
O2 Cu1 N4 . . 95.59(5) y
N1 Cu1 N4 . . 172.71(5) y
O2 Cu1 N2 . . 139.29(4) y
N1 Cu1 N2 . . 79.92(5) y
N4 Cu1 N2 . . 96.61(5) y
O2 Cu1 N3 . . 127.23(4) y
N1 Cu1 N3 . . 94.57(5) y
N4 Cu1 N3 . . 79.16(4) y
N2 Cu1 N3 . . 93.23(4) y
C3 C2 C1 . . 118.86(15) ?
C3 C2 H2 . . 120.6 ?
C1 C2 H2 . . 120.6 ?
N4 C20 C19 . . 122.00(13) ?
N4 C20 H20 . . 119.0 ?
C19 C20 H20 . . 119.0 ?
C21 O2 Cu1 . . 113.10(9) ?
C11 N3 C15 . . 118.64(12) ?
C11 N3 Cu1 . . 128.67(10) ?
C15 N3 Cu1 . . 111.60(9) ?
C16 C17 C18 . . 118.78(13) ?
C16 C17 H17 . . 120.6 ?
C18 C17 H17 . . 120.6 ?
C9 C8 C7 . . 118.98(14) ?
C9 C8 H8 . . 120.5 ?
C7 C8 H8 . . 120.5 ?
C1 N1 C5 . . 119.72(12) ?
C1 N1 Cu1 . . 123.21(10) ?
C5 N1 Cu1 . . 116.87(9) ?
C10 N2 C6 . . 118.84(12) ?
C10 N2 Cu1 . . 127.93(10) ?
C6 N2 Cu1 . . 113.17(9) ?
C20 C19 C18 . . 118.91(13) ?
C20 C19 H19 . . 120.5 ?
C18 C19 H19 . . 120.5 ?
C20 N4 C16 . . 119.39(12) ?
C20 N4 Cu1 . . 123.11(10) ?
C16 N4 Cu1 . . 117.44(9) ?
N1 C1 C2 . . 121.78(14) ?
N1 C1 H1 . . 119.1 ?
C2 C1 H1 . . 119.1 ?
N2 C6 C7 . . 121.92(14) ?
N2 C6 C5 . . 114.82(12) ?
C7 C6 C5 . . 123.25(13) ?
N3 C15 C14 . . 122.15(12) ?
N3 C15 C16 . . 114.79(12) ?
C14 C15 C16 . . 123.05(12) ?
C19 C18 C17 . . 119.45(13) ?
C19 C18 H18 . . 120.3 ?
C17 C18 H18 . . 120.3 ?
C12 C13 C14 . . 119.32(13) ?
C12 C13 H13 . . 120.3 ?
C14 C13 H13 . . 120.3 ?
C3 C4 C5 . . 118.70(15) ?
C3 C4 H4 . . 120.6 ?
C5 C4 H4 . . 120.6 ?
C13 C12 C11 . . 118.80(14) ?
C13 C12 H12 . . 120.6 ?
C11 C12 H12 . . 120.6 ?
N1 C5 C4 . . 121.09(13) ?
N1 C5 C6 . . 114.84(12) ?
C4 C5 C6 . . 124.07(13) ?
N3 C11 C12 . . 122.47(14) ?
N3 C11 H11 . . 118.8 ?
C12 C11 H11 . . 118.8 ?
O1 C21 O2 . . 123.73(13) ?
O1 C21 C22 . . 120.78(13) ?
O2 C21 C22 . . 115.48(13) ?
C15 C14 C13 . . 118.59(13) ?
C15 C14 H14 . . 120.7 ?
C13 C14 H14 . . 120.7 ?
O3 C23 O4 . . 124.72(14) ?
O3 C23 C24 . . 118.88(15) ?
O4 C23 C24 . . 116.38(15) ?
C8 C7 C6 . . 118.84(15) ?
C8 C7 H7 . . 120.6 ?
C6 C7 H7 . . 120.6 ?
N4 C16 C17 . . 121.46(12) ?
N4 C16 C15 . . 115.27(11) ?
C17 C16 C15 . . 123.26(12) ?
C23 C24 H24A . . 109.5 ?
C23 C24 H24B . . 109.5 ?
H24A C24 H24B . . 109.5 ?
C23 C24 H24C . . 109.5 ?
H24A C24 H24C . . 109.5 ?
H24B C24 H24C . . 109.5 ?
N2 C10 C9 . . 122.01(15) ?
N2 C10 H10 . . 119.0 ?
C9 C10 H10 . . 119.0 ?
C8 C9 C10 . . 119.39(15) ?
C8 C9 H9 . . 120.3 ?
C10 C9 H9 . . 120.3 ?
C21 C22 H22A . . 109.5 ?
C21 C22 H22B . . 109.5 ?
H22A C22 H22B . . 109.5 ?
C21 C22 H22C . . 109.5 ?
H22A C22 H22C . . 109.5 ?
H22B C22 H22C . . 109.5 ?
C2 C3 C4 . . 119.80(14) ?
C2 C3 H3 . . 120.1 ?
C4 C3 H3 . . 120.1 ?
C25 O5 H5 . . 110.82 ?
H7A O7 H7B . . 106.32 ?
H8B O8 H8A . . 114.12 ?
H9B O9 H9A . . 102.25 ?
O6 C25 O5 . . 124.02(14) ?
O6 C25 C26 . . 122.16(15) ?
O5 C25 C26 . . 113.81(14) ?
C25 C26 H26A . . 109.5 ?
C25 C26 H26B . . 109.5 ?
H26A C26 H26B . . 109.5 ?
C25 C26 H26C . . 109.5 ?
H26A C26 H26C . . 109.5 ?
H26B C26 H26C . . 109.5 ?

loop_
_geom_bond_atom_site_label_1
_geom_bond_atom_site_label_2
_geom_bond_site_symmetry_2
_geom_bond_distance
_geom_bond_publ_flag
Cu1 O2 . 1.9594(10) y
Cu1 N1 . 1.9796(12) y
Cu1 N4 . 1.9810(12) y
Cu1 N2 . 2.0958(12) y
Cu1 N3 . 2.1522(12) y
C2 C3 . 1.381(3) ?
C2 C1 . 1.381(2) ?
C2 H2 . 0.9300 ?
C20 N4 . 1.3461(17) ?
C20 C19 . 1.379(2) ?
C20 H20 . 0.9300 ?
O2 C21 . 1.2820(17) ?
O4 C23 . 1.268(2) ?
N3 C11 . 1.3407(18) ?
N3 C15 . 1.3480(18) ?
O1 C21 . 1.2396(18) ?
C17 C16 . 1.3870(19) ?
C17 C18 . 1.391(2) ?
C17 H17 . 0.9300 ?
C8 C9 . 1.378(3) ?
C8 C7 . 1.388(2) ?
C8 H8 . 0.9300 ?
N1 C1 . 1.3435(18) ?
N1 C5 . 1.3510(18) ?
N2 C10 . 1.3424(19) ?
N2 C6 . 1.3473(18) ?
C19 C18 . 1.384(2) ?
C19 H19 . 0.9300 ?
O3 C23 . 1.230(2) ?
N4 C16 . 1.3500(17) ?
C1 H1 . 0.9300 ?
C6 C7 . 1.391(2) ?
C6 C5 . 1.486(2) ?
C15 C14 . 1.3880(19) ?
C15 C16 . 1.4908(18) ?
C18 H18 . 0.9300 ?
C13 C12 . 1.382(2) ?
C13 C14 . 1.390(2) ?
C13 H13 . 0.9300 ?
C4 C3 . 1.386(3) ?
C4 C5 . 1.392(2) ?
C4 H4 . 0.9300 ?
C12 C11 . 1.385(2) ?
C12 H12 . 0.9300 ?
C11 H11 . 0.9300 ?
C21 C22 . 1.511(2) ?
C14 H14 . 0.9300 ?
C23 C24 . 1.512(2) ?
C7 H7 . 0.9300 ?
C24 H24A . 0.9600 ?
C24 H24B . 0.9600 ?
C24 H24C . 0.9600 ?
C10 C9 . 1.386(2) ?
C10 H10 . 0.9300 ?
C9 H9 . 0.9300 ?
C22 H22A . 0.9600 ?
C22 H22B . 0.9600 ?
C22 H22C . 0.9600 ?
C3 H3 . 0.9300 ?
O5 C25 . 1.3106(19) ?
O5 H5 . 0.8506 ?
O6 C25 . 1.2133(19) ?
O7 H7A . 0.7577 ?
O7 H7B . 0.8511 ?
O8 H8B . 0.8498 ?
O8 H8A . 0.8376 ?
O9 H9B . 0.8459 ?
O9 H9A . 0.8599 ?
C25 C26 . 1.500(2) ?
C26 H26A . 0.9600 ?
C26 H26B . 0.9600 ?
C26 H26C . 0.9600 ?

loop_
_geom_hbond_atom_site_label_D
_geom_hbond_atom_site_label_H
_geom_hbond_atom_site_label_A
_geom_hbond_site_symmetry_A
_geom_hbond_distance_DH
_geom_hbond_distance_HA
_geom_hbond_distance_DA
_geom_hbond_angle_DHA
_geom_hbond_publ_flag
C2 H2 O6 1_545 0.93 2.44 3.1081(19) 129.0 yes
C1 H1 O9 2_666 0.93 2.61 3.398(2) 142.4 yes
C14 H14 O7 2_666 0.93 2.50 3.306(2) 145.7 yes
O8 H8B O9 1_545 0.8498 1.8895 2.7306(19) 170.15 yes
O9 H9B O3 1_655 0.8459 1.9942 2.753(2) 148.84 yes
O9 H9A O7 2_667 0.8599 1.9685 2.769(2) 154.44 yes
O8 H8A O6 2_666 0.8376 2.0758 2.8648(18) 156.81 yes
O7 H7B O8 . 0.8511 1.9119 2.758(2) 172.63 yes

loop_
_geom_torsion_atom_site_label_1
_geom_torsion_atom_site_label_2
_geom_torsion_atom_site_label_3
_geom_torsion_atom_site_label_4
_geom_torsion_site_symmetry_1
_geom_torsion_site_symmetry_2
_geom_torsion_site_symmetry_3
_geom_torsion_site_symmetry_4
_geom_torsion
_geom_torsion_publ_flag
N4 C20 C19 C18 . . . . 0.7(2) ?
C19 C20 N4 C16 . . . . -0.7(2) ?
C19 C20 N4 Cu1 . . . . 176.51(11) ?
C5 N1 C1 C2 . . . . -2.0(2) ?
Cu1 N1 C1 C2 . . . . 172.74(11) ?
C3 C2 C1 N1 . . . . 2.0(2) ?
C10 N2 C6 C7 . . . . -0.7(2) ?
Cu1 N2 C6 C7 . . . . 176.81(11) ?
C10 N2 C6 C5 . . . . 178.80(12) ?
Cu1 N2 C6 C5 . . . . -3.74(14) ?
C11 N3 C15 C14 . . . . -1.5(2) ?
Cu1 N3 C15 C14 . . . . 167.52(10) ?
C11 N3 C15 C16 . . . . 177.56(12) ?
Cu1 N3 C15 C16 . . . . -13.37(14) ?
C20 C19 C18 C17 . . . . 0.0(2) ?
C16 C17 C18 C19 . . . . -0.7(2) ?
C14 C13 C12 C11 . . . . -1.1(2) ?
C1 N1 C5 C4 . . . . 0.1(2) ?
Cu1 N1 C5 C4 . . . . -174.95(11) ?
C1 N1 C5 C6 . . . . -179.71(12) ?
Cu1 N1 C5 C6 . . . . 5.21(15) ?
C3 C4 C5 N1 . . . . 1.7(2) ?
C3 C4 C5 C6 . . . . -178.43(14) ?
N2 C6 C5 N1 . . . . -0.71(17) ?
C7 C6 C5 N1 . . . . 178.73(13) ?
N2 C6 C5 C4 . . . . 179.45(13) ?
C7 C6 C5 C4 . . . . -1.1(2) ?
C15 N3 C11 C12 . . . . 0.1(2) ?
Cu1 N3 C11 C12 . . . . -166.81(12) ?
C13 C12 C11 N3 . . . . 1.2(2) ?
Cu1 O2 C21 O1 . . . . 11.48(17) ?
Cu1 O2 C21 C22 . . . . -169.15(10) ?
N3 C15 C14 C13 . . . . 1.6(2) ?
C16 C15 C14 C13 . . . . -177.43(13) ?
C12 C13 C14 C15 . . . . -0.2(2) ?
C9 C8 C7 C6 . . . . 0.8(2) ?
N2 C6 C7 C8 . . . . 0.2(2) ?
C5 C6 C7 C8 . . . . -179.19(13) ?
C20 N4 C16 C17 . . . . -0.06(19) ?
Cu1 N4 C16 C17 . . . . -177.41(10) ?
C20 N4 C16 C15 . . . . -178.93(12) ?
Cu1 N4 C16 C15 . . . . 3.72(15) ?
C18 C17 C16 N4 . . . . 0.7(2) ?
C18 C17 C16 C15 . . . . 179.53(13) ?
N3 C15 C16 N4 . . . . 7.18(17) ?
C14 C15 C16 N4 . . . . -173.72(12) ?
N3 C15 C16 C17 . . . . -171.67(12) ?
C14 C15 C16 C17 . . . . 7.4(2) ?
C6 N2 C10 C9 . . . . 0.1(2) ?
Cu1 N2 C10 C9 . . . . -176.95(12) ?
C7 C8 C9 C10 . . . . -1.3(2) ?
N2 C10 C9 C8 . . . . 0.9(3) ?
C1 C2 C3 C4 . . . . 0.0(3) ?
C5 C4 C3 C2 . . . . -1.8(2) ?

_cod_database_fobs_code 2312593
